data_7047900
loop_
_publ_author_name
'Figueira, Cl\'audia A.'
'Lopes, Patr\'icia S.'
'Gomes, Clara S. B.'
'Gomes, Joselaine C. S.'
'Lemos, Francisco'
'Gomes, Pedro T.'

_publ_section_title
;
 New phenyl--nickel complexes of bulky 2-iminopyrrolyl chelates:
 synthesis, characterisation and application as aluminium-free catalysts
 for the production of hyperbranched polyethylene
;
_journal_name_full 'Dalton Transactions'
_journal_paper_doi 10.1039/C8DT02824A
_journal_year 2018
_chemical_formula_moiety 'C19 H18 N2, C8 H11 N'
_chemical_formula_sum 'C27 H29 N3'
_chemical_formula_weight 395.53
_space_group_crystal_system monoclinic
_space_group_IT_number 14
_space_group_name_Hall '-P 2yn'
_space_group_name_H-M_alt 'P 1 21/n 1'
_symmetry_space_group_name_Hall '-P 2yn'
_symmetry_space_group_name_H-M 'P 1 21/n 1'
_atom_sites_solution_hydrogens mixed
_audit_creation_method SHELXL-2018/1
_audit_update_record
;
2018-09-05 deposited with the CCDC.
2018-09-06 downloaded from the CCDC.
;
_cell_angle_alpha 90
_cell_angle_beta 104.18(7)
_cell_angle_gamma 90
_cell_formula_units_Z 4
_cell_length_a 13.74(2)
_cell_length_b 8.779(15)
_cell_length_c 22.72(4)
_cell_measurement_reflns_used 971
_cell_measurement_temperature 150(2)
_cell_measurement_theta_max 17.73
_cell_measurement_theta_min 2.78
_cell_volume 2657(8)
_computing_cell_refinement 'Bruker SMART'
_computing_data_collection 'Bruker SMART'
_computing_data_reduction 'Bruker SAINT'
_computing_molecular_graphics ORTEP
_computing_publication_material enCIFer
_computing_structure_refinement 'SHELXL-2018/1 (Sheldrick, 2018)'
_computing_structure_solution SIR92
_diffrn_ambient_temperature 150(2)
_diffrn_measured_fraction_theta_full 0.931
_diffrn_measured_fraction_theta_max 0.931
_diffrn_measurement_device_type 'CCD area detector'
_diffrn_measurement_method 'phi and omega scans'
_diffrn_radiation_probe x-ray
_diffrn_radiation_type MoK\a
_diffrn_radiation_wavelength 0.71073
_diffrn_reflns_av_R_equivalents 0.1789
_diffrn_reflns_av_unetI/netI 0.1712
_diffrn_reflns_Laue_measured_fraction_full 0.931
_diffrn_reflns_Laue_measured_fraction_max 0.931
_diffrn_reflns_limit_h_max 16
_diffrn_reflns_limit_h_min -16
_diffrn_reflns_limit_k_max 10
_diffrn_reflns_limit_k_min -10
_diffrn_reflns_limit_l_max 27
_diffrn_reflns_limit_l_min -26
_diffrn_reflns_number 19434
_diffrn_reflns_point_group_measured_fraction_full 0.931
_diffrn_reflns_point_group_measured_fraction_max 0.931
_diffrn_reflns_theta_full 25.026
_diffrn_reflns_theta_max 25.026
_diffrn_reflns_theta_min 2.808
_diffrn_source 'sealed tube'
_exptl_absorpt_coefficient_mu 0.058
_exptl_absorpt_correction_T_max 0.996
_exptl_absorpt_correction_T_min 0.992
_exptl_absorpt_correction_type multi-scan
_exptl_absorpt_process_details 'SADABS (Sheldrick, 1996)'
_exptl_crystal_colour Colourless
_exptl_crystal_density_diffrn 0.988
_exptl_crystal_description Prism
_exptl_crystal_F_000 848
_exptl_crystal_size_max 0.140
_exptl_crystal_size_mid 0.100
_exptl_crystal_size_min 0.070
_refine_diff_density_max 0.508
_refine_diff_density_min -0.438
_refine_diff_density_rms 0.060
_refine_ls_extinction_coef 0.023(4)
_refine_ls_extinction_expression Fc^*^=kFc[1+0.001xFc^2^\l^3^/sin(2\q)]^-1/4^
_refine_ls_extinction_method 'SHELXL-2018/1 (Sheldrick 2018)'
_refine_ls_goodness_of_fit_ref 0.866
_refine_ls_hydrogen_treatment mixed
_refine_ls_matrix_type full
_refine_ls_number_parameters 276
_refine_ls_number_reflns 4378
_refine_ls_number_restraints 1
_refine_ls_restrained_S_all 0.867
_refine_ls_R_factor_all 0.2302
_refine_ls_R_factor_gt 0.0877
_refine_ls_shift/su_max 0.000
_refine_ls_shift/su_mean 0.000
_refine_ls_structure_factor_coef Fsqd
_refine_ls_weighting_details 'w=1/[\s^2^(Fo^2^)+(0.1422P)^2^] where P=(Fo^2^+2Fc^2^)/3'
_refine_ls_weighting_scheme calc
_refine_ls_wR_factor_gt 0.2178
_refine_ls_wR_factor_ref 0.2684
_reflns_Friedel_coverage 0.000
_reflns_number_gt 1610
_reflns_number_total 4378
_reflns_threshold_expression 'I > 2\s(I)'
_cod_data_source_file c8dt02824a2.cif
_cod_data_source_block IA
_cod_original_cell_volume 2658(8)
_cod_database_code 7047900
_shelx_shelxl_version_number 2018/1
_shelx_space_group_comment
;
The symmetry employed for this shelxl refinement is uniquely defined
by the following loop, which should always be used as a source of
symmetry information in preference to the above space-group names.
They are only intended as comments.
;
_shelx_estimated_absorpt_t_min 0.992
_shelx_estimated_absorpt_t_max 0.996

loop_
_space_group_symop_operation_xyz
'x, y, z'
'-x+1/2, y+1/2, -z+1/2'
'-x, -y, -z'
'x-1/2, -y-1/2, z-1/2'

loop_
_atom_site_label
_atom_site_type_symbol
_atom_site_fract_x
_atom_site_fract_y
_atom_site_fract_z
_atom_site_U_iso_or_equiv
_atom_site_adp_type
_atom_site_occupancy
_atom_site_site_symmetry_order
_atom_site_calc_flag
_atom_site_refinement_flags_posn
_atom_site_refinement_flags_adp
N1 N -0.0482(3) 0.4530(5) 0.32534(18) 0.0418(11) Uani 1 1 d . .
N2 N 0.1585(3) 0.2863(5) 0.35597(19) 0.0510(12) Uani 1 1 d . .
C2 C 0.0409(4) 0.4995(6) 0.3065(2) 0.0429(13) Uani 1 1 d . .
C3 C 0.0161(4) 0.6387(6) 0.2719(2) 0.0478(14) Uani 1 1 d . .
H3 H 0.059865 0.695286 0.253691 0.057 Uiso 1 1 calc R U
C4 C -0.0886(4) 0.6770(6) 0.2699(2) 0.0512(15) Uani 1 1 d . .
H4 H -0.124359 0.763135 0.250371 0.061 Uiso 1 1 calc R U
C5 C -0.1286(4) 0.5582(5) 0.3035(2) 0.0433(13) Uani 1 1 d . .
C6 C 0.1394(4) 0.4180(6) 0.3237(2) 0.0511(15) Uani 1 1 d . .
H6 H 0.193784 0.462471 0.310819 0.061 Uiso 1 1 calc R U
C7 C -0.2398(2) 0.5414(4) 0.31672(15) 0.0398(13) Uani 1 1 d G .
C8 C -0.3182(3) 0.6309(4) 0.28420(13) 0.0525(15) Uani 1 1 d G .
H8 H -0.307087 0.699291 0.254109 0.063 Uiso 1 1 calc R U
C9 C -0.4127(2) 0.6202(4) 0.29570(16) 0.0611(16) Uani 1 1 d G .
H9 H -0.466261 0.681391 0.273478 0.073 Uiso 1 1 calc R U
C10 C -0.4289(2) 0.5201(4) 0.33973(17) 0.0619(16) Uani 1 1 d G .
H10 H -0.493572 0.512856 0.347591 0.074 Uiso 1 1 calc R U
C11 C -0.3506(3) 0.4306(4) 0.37225(14) 0.0502(14) Uani 1 1 d G .
H11 H -0.361708 0.362220 0.402335 0.060 Uiso 1 1 calc R U
C12 C -0.2561(2) 0.4413(3) 0.36074(14) 0.0450(13) Uani 1 1 d G .
H12 H -0.202533 0.380118 0.382967 0.054 Uiso 1 1 calc R U
C13 C 0.2622(4) 0.2188(6) 0.3727(2) 0.0469(14) Uani 1 1 d . .
C14 C 0.3420(4) 0.2875(7) 0.4202(3) 0.0577(16) Uani 1 1 d . .
C15 C 0.4377(5) 0.2056(8) 0.4378(3) 0.0703(18) Uani 1 1 d . .
H15 H 0.489811 0.245966 0.469451 0.084 Uiso 1 1 calc R U
C16 C 0.4555(5) 0.0641(8) 0.4084(3) 0.0727(19) Uani 1 1 d . .
H16 H 0.518819 0.014684 0.420156 0.087 Uiso 1 1 calc R U
C17 C 0.3758(4) -0.0003(7) 0.3612(3) 0.0613(16) Uani 1 1 d . .
H17 H 0.387190 -0.092898 0.342357 0.074 Uiso 1 1 calc R U
C18 C 0.2777(4) 0.0746(6) 0.3419(2) 0.0480(14) Uani 1 1 d . .
C19 C 0.3273(4) 0.4410(7) 0.4537(3) 0.082(2) Uani 1 1 d . .
H19A H 0.381574 0.451791 0.490600 0.123 Uiso 1 1 calc R U
H19B H 0.262629 0.438660 0.464614 0.123 Uiso 1 1 calc R U
H19C H 0.328761 0.527557 0.426697 0.123 Uiso 1 1 calc R U
C20 C 0.1898(4) 0.0048(6) 0.2906(2) 0.0611(16) Uani 1 1 d . .
H20A H 0.129310 -0.004891 0.305975 0.092 Uiso 1 1 calc R U
H20B H 0.209666 -0.095962 0.279127 0.092 Uiso 1 1 calc R U
H20C H 0.175812 0.071874 0.255097 0.092 Uiso 1 1 calc R U
N3 N -0.0435(4) 0.1358(5) 0.39306(19) 0.0469(12) Uani 1 1 d D .
C21 C -0.0836(4) 0.1403(5) 0.4484(2) 0.0379(13) Uani 1 1 d . .
C22 C -0.1787(4) 0.0625(5) 0.4482(2) 0.0425(13) Uani 1 1 d . .
C23 C -0.2209(4) 0.0803(6) 0.5012(2) 0.0511(15) Uani 1 1 d . .
H23 H -0.282449 0.031550 0.501491 0.061 Uiso 1 1 calc R U
C24 C -0.1703(4) 0.1713(6) 0.5533(2) 0.0525(15) Uani 1 1 d . .
H24 H -0.199190 0.182325 0.587054 0.063 Uiso 1 1 calc R U
C25 C -0.0750(4) 0.2455(6) 0.5536(2) 0.0491(14) Uani 1 1 d . .
H25 H -0.041375 0.302819 0.588126 0.059 Uiso 1 1 calc R U
C26 C -0.0302(4) 0.2326(5) 0.5010(2) 0.0439(13) Uani 1 1 d . .
C27 C -0.2344(4) -0.0354(6) 0.3918(2) 0.0593(16) Uani 1 1 d . .
H27A H -0.292631 -0.085829 0.400894 0.089 Uiso 1 1 calc R U
H27B H -0.188324 -0.112511 0.382990 0.089 Uiso 1 1 calc R U
H27C H -0.256786 0.031123 0.356437 0.089 Uiso 1 1 calc R U
C28 C 0.0715(4) 0.3172(6) 0.5005(2) 0.0529(15) Uani 1 1 d . .
H28A H 0.121055 0.242528 0.494282 0.079 Uiso 1 1 calc R U
H28B H 0.097019 0.369167 0.539381 0.079 Uiso 1 1 calc R U
H28C H 0.059264 0.392052 0.467512 0.079 Uiso 1 1 calc R U
H1 H -0.047(4) 0.362(7) 0.339(3) 0.09(2) Uiso 1 1 d . .
H1N H -0.073(3) 0.062(4) 0.3680(16) 0.040(14) Uiso 1 1 d D .
H2N H 0.028(4) 0.159(6) 0.402(2) 0.08(2) Uiso 1 1 d . .

loop_
_atom_site_aniso_label
_atom_site_aniso_U_11
_atom_site_aniso_U_22
_atom_site_aniso_U_33
_atom_site_aniso_U_23
_atom_site_aniso_U_13
_atom_site_aniso_U_12
N1 0.043(3) 0.041(3) 0.037(2) 0.002(2) 0.001(2) 0.000(2)
N2 0.038(3) 0.059(3) 0.054(3) 0.000(2) 0.008(2) 0.002(2)
C2 0.046(4) 0.041(3) 0.038(3) -0.003(3) 0.004(3) -0.002(3)
C3 0.043(4) 0.052(3) 0.043(3) 0.000(3) 0.002(3) -0.005(3)
C4 0.062(4) 0.045(3) 0.043(3) 0.003(3) 0.006(3) -0.003(3)
C5 0.056(4) 0.034(3) 0.029(3) -0.004(2) -0.010(3) -0.002(3)
C6 0.052(4) 0.057(4) 0.044(3) -0.006(3) 0.012(3) -0.008(3)
C7 0.039(3) 0.041(3) 0.031(3) 0.001(2) -0.009(3) 0.003(3)
C8 0.051(4) 0.059(4) 0.040(3) 0.001(3) -0.002(3) 0.001(3)
C9 0.058(4) 0.060(4) 0.059(4) 0.010(3) 0.002(3) 0.004(3)
C10 0.049(4) 0.069(4) 0.066(4) -0.005(3) 0.011(3) -0.001(3)
C11 0.051(4) 0.055(4) 0.042(3) 0.006(3) 0.005(3) 0.003(3)
C12 0.045(3) 0.045(3) 0.040(3) 0.005(3) 0.001(3) 0.002(3)
C13 0.036(3) 0.056(4) 0.050(3) 0.008(3) 0.013(3) -0.003(3)
C14 0.041(4) 0.075(4) 0.055(4) -0.002(3) 0.007(3) -0.008(3)
C15 0.054(4) 0.093(5) 0.060(4) 0.004(4) 0.007(3) -0.009(4)
C16 0.042(4) 0.090(5) 0.082(5) 0.019(4) 0.008(4) 0.011(4)
C17 0.052(4) 0.066(4) 0.068(4) 0.005(3) 0.018(3) 0.013(3)
C18 0.039(3) 0.058(4) 0.047(3) 0.005(3) 0.011(3) 0.000(3)
C19 0.065(4) 0.099(5) 0.078(4) -0.031(4) 0.012(4) -0.028(4)
C20 0.060(4) 0.065(4) 0.063(4) -0.010(3) 0.023(3) -0.001(3)
N3 0.050(3) 0.050(3) 0.038(3) -0.008(2) 0.004(3) -0.006(3)
C21 0.038(3) 0.034(3) 0.041(3) 0.007(2) 0.008(3) 0.007(2)
C22 0.041(3) 0.041(3) 0.038(3) 0.003(2) -0.004(3) 0.002(3)
C23 0.045(3) 0.050(3) 0.055(4) 0.012(3) 0.007(3) -0.003(3)
C24 0.063(4) 0.048(3) 0.048(3) 0.008(3) 0.017(3) 0.011(3)
C25 0.060(4) 0.047(3) 0.035(3) 0.002(3) 0.003(3) 0.004(3)
C26 0.047(3) 0.037(3) 0.044(3) 0.003(2) 0.004(3) 0.002(3)
C27 0.057(4) 0.061(4) 0.053(3) 0.000(3) 0.001(3) -0.008(3)
C28 0.053(4) 0.050(3) 0.047(3) -0.002(3) -0.006(3) -0.006(3)

loop_
_atom_type_symbol
_atom_type_description
_atom_type_scat_dispersion_real
_atom_type_scat_dispersion_imag
_atom_type_scat_source
C C 0.0033 0.0016 'International Tables Vol C Tables 4.2.6.8 and 6.1.1.4'
H H 0.0000 0.0000 'International Tables Vol C Tables 4.2.6.8 and 6.1.1.4'
N N 0.0061 0.0033 'International Tables Vol C Tables 4.2.6.8 and 6.1.1.4'

loop_
_geom_angle_atom_site_label_1
_geom_angle_atom_site_label_2
_geom_angle_atom_site_label_3
_geom_angle
C5 N1 C2 110.6(4)
C5 N1 H1 132(4)
C2 N1 H1 116(4)
C6 N2 C13 121.1(4)
C3 C2 N1 107.1(4)
C3 C2 C6 128.5(5)
N1 C2 C6 124.3(4)
C2 C3 C4 108.0(4)
C2 C3 H3 126.0
C4 C3 H3 126.0
C3 C4 C5 107.9(5)
C3 C4 H4 126.0
C5 C4 H4 126.0
N1 C5 C4 106.3(5)
N1 C5 C7 123.7(4)
C4 C5 C7 129.9(4)
N2 C6 C2 126.1(5)
N2 C6 H6 116.9
C2 C6 H6 116.9
C8 C7 C12 120.0
C8 C7 C5 119.3(3)
C12 C7 C5 120.7(3)
C7 C8 C9 120.0
C7 C8 H8 120.0
C9 C8 H8 120.0
C8 C9 C10 120.0
C8 C9 H9 120.0
C10 C9 H9 120.0
C11 C10 C9 120.0
C11 C10 H10 120.0
C9 C10 H10 120.0
C10 C11 C12 120.0
C10 C11 H11 120.0
C12 C11 H11 120.0
C11 C12 C7 120.0
C11 C12 H12 120.0
C7 C12 H12 120.0
C14 C13 C18 121.9(5)
C14 C13 N2 121.0(5)
C18 C13 N2 117.0(5)
C15 C14 C13 117.3(5)
C15 C14 C19 119.8(5)
C13 C14 C19 122.9(5)
C16 C15 C14 122.1(6)
C16 C15 H15 118.9
C14 C15 H15 118.9
C17 C16 C15 119.3(6)
C17 C16 H16 120.3
C15 C16 H16 120.3
C16 C17 C18 121.4(5)
C16 C17 H17 119.3
C18 C17 H17 119.3
C17 C18 C13 117.9(5)
C17 C18 C20 121.8(5)
C13 C18 C20 120.3(5)
C14 C19 H19A 109.5
C14 C19 H19B 109.5
H19A C19 H19B 109.5
C14 C19 H19C 109.5
H19A C19 H19C 109.5
H19B C19 H19C 109.5
C18 C20 H20A 109.5
C18 C20 H20B 109.5
H20A C20 H20B 109.5
C18 C20 H20C 109.5
H20A C20 H20C 109.5
H20B C20 H20C 109.5
C21 N3 H1N 111(3)
C21 N3 H2N 112(3)
H1N N3 H2N 124(4)
C22 C21 C26 121.3(4)
C22 C21 N3 119.7(4)
C26 C21 N3 118.9(4)
C23 C22 C21 118.4(4)
C23 C22 C27 121.0(4)
C21 C22 C27 120.6(4)
C24 C23 C22 121.4(5)
C24 C23 H23 119.3
C22 C23 H23 119.3
C23 C24 C25 119.8(4)
C23 C24 H24 120.1
C25 C24 H24 120.1
C24 C25 C26 120.8(5)
C24 C25 H25 119.6
C26 C25 H25 119.6
C25 C26 C21 118.3(4)
C25 C26 C28 120.8(4)
C21 C26 C28 120.9(4)
C22 C27 H27A 109.5
C22 C27 H27B 109.5
H27A C27 H27B 109.5
C22 C27 H27C 109.5
H27A C27 H27C 109.5
H27B C27 H27C 109.5
C26 C28 H28A 109.5
C26 C28 H28B 109.5
H28A C28 H28B 109.5
C26 C28 H28C 109.5
H28A C28 H28C 109.5
H28B C28 H28C 109.5

loop_
_geom_bond_atom_site_label_1
_geom_bond_atom_site_label_2
_geom_bond_distance
N1 C5 1.432(6)
N1 C2 1.451(6)
N1 H1 0.86(6)
N2 C6 1.361(6)
N2 C13 1.503(7)
C2 C3 1.448(7)
C2 C6 1.496(7)
C3 C4 1.467(7)
C3 H3 0.9500
C4 C5 1.477(7)
C4 H4 0.9500
C5 C7 1.635(6)
C6 H6 0.9500
C7 C8 1.3900
C7 C12 1.3900
C8 C9 1.3900
C8 H8 0.9500
C9 C10 1.3900
C9 H9 0.9500
C10 C11 1.3900
C10 H10 0.9500
C11 C12 1.3900
C11 H11 0.9500
C12 H12 0.9500
C13 C14 1.467(7)
C13 C18 1.486(7)
C14 C15 1.466(8)
C14 C19 1.585(8)
C15 C16 1.460(9)
C15 H15 0.9500
C16 C17 1.447(8)
C16 H16 0.9500
C17 C18 1.467(7)
C17 H17 0.9500
C18 C20 1.582(7)
C19 H19A 0.9800
C19 H19B 0.9800
C19 H19C 0.9800
C20 H20A 0.9800
C20 H20B 0.9800
C20 H20C 0.9800
N3 C21 1.492(6)
N3 H1N 0.889(19)
N3 H2N 0.97(6)
C21 C22 1.474(7)
C21 C26 1.480(7)
C22 C23 1.467(7)
C22 C27 1.577(7)
C23 C24 1.457(7)
C23 H23 0.9500
C24 C25 1.462(7)
C24 H24 0.9500
C25 C26 1.478(7)
C25 H25 0.9500
C26 C28 1.585(7)
C27 H27A 0.9800
C27 H27B 0.9800
C27 H27C 0.9800
C28 H28A 0.9800
C28 H28B 0.9800
C28 H28C 0.9800

loop_
_geom_torsion_atom_site_label_1
_geom_torsion_atom_site_label_2
_geom_torsion_atom_site_label_3
_geom_torsion_atom_site_label_4
_geom_torsion
C5 N1 C2 C3 0.2(5)
C5 N1 C2 C6 177.6(4)
N1 C2 C3 C4 0.1(5)
C6 C2 C3 C4 -177.0(4)
C2 C3 C4 C5 -0.4(5)
C2 N1 C5 C4 -0.5(5)
C2 N1 C5 C7 -179.6(4)
C3 C4 C5 N1 0.6(5)
C3 C4 C5 C7 179.6(4)
C13 N2 C6 C2 -177.4(4)
C3 C2 C6 N2 -179.4(5)
N1 C2 C6 N2 3.9(7)
N1 C5 C7 C8 -167.5(3)
C4 C5 C7 C8 13.7(6)
N1 C5 C7 C12 13.8(5)
C4 C5 C7 C12 -165.1(4)
C12 C7 C8 C9 0.0
C5 C7 C8 C9 -178.7(3)
C7 C8 C9 C10 0.0
C8 C9 C10 C11 0.0
C9 C10 C11 C12 0.0
C10 C11 C12 C7 0.0
C8 C7 C12 C11 0.0
C5 C7 C12 C11 178.7(3)
C6 N2 C13 C14 73.5(6)
C6 N2 C13 C18 -110.5(5)
C18 C13 C14 C15 -1.9(7)
N2 C13 C14 C15 173.9(4)
C18 C13 C14 C19 -180.0(5)
N2 C13 C14 C19 -4.1(7)
C13 C14 C15 C16 2.1(8)
C19 C14 C15 C16 -179.8(5)
C14 C15 C16 C17 -1.5(8)
C15 C16 C17 C18 0.6(8)
C16 C17 C18 C13 -0.4(7)
C16 C17 C18 C20 -179.6(5)
C14 C13 C18 C17 1.1(7)
N2 C13 C18 C17 -174.8(4)
C14 C13 C18 C20 -179.7(4)
N2 C13 C18 C20 4.3(6)
C26 C21 C22 C23 1.0(6)
N3 C21 C22 C23 -174.6(4)
C26 C21 C22 C27 -179.9(4)
N3 C21 C22 C27 4.5(6)
C21 C22 C23 C24 -0.5(7)
C27 C22 C23 C24 -179.6(4)
C22 C23 C24 C25 -0.7(7)
C23 C24 C25 C26 1.5(7)
C24 C25 C26 C21 -1.0(6)
C24 C25 C26 C28 178.2(4)
C22 C21 C26 C25 -0.2(6)
N3 C21 C26 C25 175.4(4)
C22 C21 C26 C28 -179.4(4)
N3 C21 C26 C28 -3.8(6)
